data_7106996
loop_
_publ_author_name
'Shubhankar Kumar Bose'
'K. Geetharani'
'Sundargopal Ghosh'

_publ_section_title
;
 C-H Activation of Arenes and Heteroarenes by Tantalaborane Cluster
;
_journal_issue 43
_journal_name_full Chem.Commun.
_journal_page_first 11996
_journal_page_last 11998
_journal_paper_doi 10.1039/c1cc15394c
_journal_volume 47
_journal_year 2011
_chemical_formula_sum 'C24 H43 B5 N Ta2'
_chemical_formula_weight 761.54
_chemical_name_systematic
;
?
;
_space_group_IT_number 2
_symmetry_cell_setting triclinic
_symmetry_space_group_name_Hall '-P 1'
_symmetry_space_group_name_H-M 'P -1'
_atom_sites_solution_hydrogens geom
_atom_sites_solution_primary direct
_atom_sites_solution_secondary difmap
_audit_creation_method SHELXL-97
_cell_angle_alpha 98.965(5)
_cell_angle_beta 104.066(5)
_cell_angle_gamma 106.012(5)
_cell_formula_units_Z 2
_cell_length_a 8.5841(4)
_cell_length_b 10.1872(6)
_cell_length_c 17.2208(10)
_cell_measurement_reflns_used 4526
_cell_measurement_temperature 150(2)
_cell_measurement_theta_max 24.8
_cell_measurement_theta_min 2.7
_cell_volume 1363.40(15)
_computing_cell_refinement 'CrysAlis RED, Oxford Diffraction Ltd.,'
_computing_data_collection 'CrysAlis CCD, Oxford Diffraction Ltd.,'
_computing_data_reduction 'CrysAlis RED, Oxford Diffraction Ltd.,'
_computing_molecular_graphics Ortep3
_computing_publication_material Shelx97
_computing_structure_refinement 'SHELXL-97 (Sheldrick, 1997)'
_computing_structure_solution 'SHELXS-97 (Sheldrick, 1997)'
_diffrn_ambient_temperature 150(2)
_diffrn_detector_area_resol_mean 15.9948
_diffrn_measured_fraction_theta_full 0.997
_diffrn_measured_fraction_theta_max 0.997
_diffrn_measurement_device_type 'OXFORD DIFFRACTION XCALIBUR-S'
_diffrn_measurement_method \w/q-scan
_diffrn_radiation_monochromator graphite
_diffrn_radiation_source 'Enhance (Mo) X-ray Source'
_diffrn_radiation_type MoK\a
_diffrn_radiation_wavelength 0.71073
_diffrn_reflns_av_R_equivalents 0.0751
_diffrn_reflns_av_sigmaI/netI 0.0542
_diffrn_reflns_limit_h_max 9
_diffrn_reflns_limit_h_min -10
_diffrn_reflns_limit_k_max 12
_diffrn_reflns_limit_k_min -12
_diffrn_reflns_limit_l_max 20
_diffrn_reflns_limit_l_min -19
_diffrn_reflns_number 8713
_diffrn_reflns_theta_full 25.00
_diffrn_reflns_theta_max 25.00
_diffrn_reflns_theta_min 3.55
_diffrn_standards_decay_% 0
_exptl_absorpt_coefficient_mu 8.032
_exptl_absorpt_correction_T_max 0.367
_exptl_absorpt_correction_T_min 0.212
_exptl_absorpt_correction_type multi-scan
_exptl_absorpt_process_details
;
CrysAlis RED, Oxford Diffraction Ltd.,
Version 1.171.31.7 (release 18-10-2006 CrysAlis171 .NET)
(compiled Oct 18 2006,16:28:17)
Empirical absorption correction using spherical harmonics,
implemented in SCALE3 ABSPACK scaling algorithm.
;
_exptl_crystal_colour yellow
_exptl_crystal_density_diffrn 1.855
_exptl_crystal_density_method 'not measured'
_exptl_crystal_description block
_exptl_crystal_F_000 730
_exptl_crystal_size_max 0.33
_exptl_crystal_size_mid 0.24
_exptl_crystal_size_min 0.18
_refine_diff_density_max 7.549
_refine_diff_density_min -7.509
_refine_diff_density_rms 0.388
_refine_ls_extinction_method none
_refine_ls_goodness_of_fit_ref 1.114
_refine_ls_hydrogen_treatment costr
_refine_ls_matrix_type full
_refine_ls_number_parameters 299
_refine_ls_number_reflns 4794
_refine_ls_number_restraints 43
_refine_ls_restrained_S_all 1.111
_refine_ls_R_factor_all 0.0870
_refine_ls_R_factor_gt 0.0790
_refine_ls_shift/su_max 0.000
_refine_ls_shift/su_mean 0.000
_refine_ls_structure_factor_coef Fsqd
_refine_ls_weighting_details 'calc w=1/[\s^2^(Fo^2^)+(0.1362P)^2^+30.5261P] where P=(Fo^2^+2Fc^2^)/3'
_refine_ls_weighting_scheme calc
_refine_ls_wR_factor_gt 0.2192
_refine_ls_wR_factor_ref 0.2284
_reflns_number_gt 4018
_reflns_number_total 4794
_reflns_threshold_expression >2sigma(I)
_cod_data_source_file c1cc15394c.txt
_cod_data_source_block shelxl2
_cod_original_cell_volume 1363.39(13)
_cod_original_sg_symbol_H-M P-1
_cod_database_code 7106996

loop_
_symmetry_equiv_pos_as_xyz
'x, y, z'
'-x, -y, -z'

loop_
_atom_site_label
_atom_site_type_symbol
_atom_site_fract_x
_atom_site_fract_y
_atom_site_fract_z
_atom_site_U_iso_or_equiv
_atom_site_adp_type
_atom_site_occupancy
_atom_site_symmetry_multiplicity
_atom_site_calc_flag
_atom_site_refinement_flags
Ta1 Ta 0.30931(7) 0.11897(6) 0.78125(4) 0.0282(3) Uani 1 1 d .
Ta2 Ta 0.35730(7) 0.23323(6) 0.64040(3) 0.0260(3) Uani 1 1 d .
N1 N 0.8663(16) 0.3631(16) 0.8149(9) 0.039(3) Uani 1 1 d .
B1 B 0.144(2) 0.240(3) 0.7015(14) 0.047(5) Uani 1 1 d U
B2 B 0.367(2) 0.350(2) 0.7679(9) 0.028(3) Uani 1 1 d U
B3 B 0.538(2) 0.2880(18) 0.7719(11) 0.028(3) Uani 1 1 d U
B4 B 0.518(2) 0.1183(19) 0.7165(11) 0.031(4) Uani 1 1 d U
B5 B 0.297(3) -0.0060(17) 0.6572(13) 0.039(4) Uani 1 1 d U
C1 C 0.7227(19) 0.3871(16) 0.8229(10) 0.030(3) Uani 1 1 d .
C2 C 0.777(2) 0.5103(19) 0.8834(11) 0.041(4) Uani 1 1 d .
H2 H 0.7056 0.5546 0.9035 0.050 Uiso 1 1 calc R
C3 C 0.956(2) 0.558(2) 0.9099(12) 0.056(6) Uani 1 1 d .
H3 H 1.0264 0.6408 0.9512 0.067 Uiso 1 1 calc R
C4 C 1.006(2) 0.471(2) 0.8683(16) 0.061(6) Uani 1 1 d .
H4 H 1.1217 0.4796 0.8735 0.074 Uiso 1 1 calc R
C5 C 0.470(2) 0.058(2) 0.8948(11) 0.044(4) Uani 1 1 d U
C6 C 0.325(3) -0.0692(19) 0.8469(11) 0.045(4) Uani 1 1 d U
C7 C 0.179(2) -0.032(2) 0.8551(11) 0.043(4) Uani 1 1 d U
C8 C 0.241(3) 0.1050(19) 0.9049(12) 0.049(5) Uani 1 1 d U
C9 C 0.407(3) 0.157(2) 0.9296(10) 0.045(4) Uani 1 1 d U
C10 C 0.656(3) 0.070(4) 0.9138(16) 0.097(11) Uani 1 1 d .
H10A H 0.6880 0.0644 0.8628 0.145 Uiso 1 1 calc R
H10B H 0.6749 -0.0069 0.9385 0.145 Uiso 1 1 calc R
H10C H 0.7259 0.1603 0.9526 0.145 Uiso 1 1 calc R
C11 C 0.334(7) -0.203(3) 0.803(2) 0.15(2) Uani 1 1 d .
H11A H 0.3325 -0.2683 0.8387 0.224 Uiso 1 1 calc R
H11B H 0.4396 -0.1835 0.7875 0.224 Uiso 1 1 calc R
H11C H 0.2365 -0.2440 0.7529 0.224 Uiso 1 1 calc R
C12 C -0.004(3) -0.131(4) 0.817(2) 0.105(12) Uani 1 1 d .
H12A H -0.0466 -0.1677 0.8596 0.158 Uiso 1 1 calc R
H12B H -0.0079 -0.2090 0.7745 0.158 Uiso 1 1 calc R
H12C H -0.0758 -0.0792 0.7916 0.158 Uiso 1 1 calc R
C13 C 0.121(4) 0.173(3) 0.9361(18) 0.085(9) Uani 1 1 d .
H13A H 0.1627 0.2744 0.9418 0.127 Uiso 1 1 calc R
H13B H 0.1170 0.1535 0.9898 0.127 Uiso 1 1 calc R
H13C H 0.0064 0.1328 0.8967 0.127 Uiso 1 1 calc R
C14 C 0.520(4) 0.297(3) 0.9860(15) 0.091(10) Uani 1 1 d .
H14A H 0.5000 0.3726 0.9607 0.136 Uiso 1 1 calc R
H14B H 0.6392 0.3020 0.9953 0.136 Uiso 1 1 calc R
H14C H 0.4953 0.3064 1.0388 0.136 Uiso 1 1 calc R
C15 C 0.271(2) 0.3095(17) 0.5202(9) 0.029(3) Uani 1 1 d .
C16 C 0.393(2) 0.2530(17) 0.5122(10) 0.037(4) Uani 1 1 d .
C17 C 0.551(2) 0.340(2) 0.5716(12) 0.043(4) Uani 1 1 d .
C18 C 0.519(2) 0.4513(17) 0.6175(11) 0.046(5) Uani 1 1 d .
C19 C 0.341(2) 0.4318(18) 0.5844(10) 0.033(3) Uani 1 1 d .
C20 C 0.086(2) 0.257(3) 0.4627(14) 0.060(6) Uani 1 1 d .
H20A H 0.0870 0.2466 0.4053 0.089 Uiso 1 1 calc R
H20B H 0.0295 0.3248 0.4758 0.089 Uiso 1 1 calc R
H20C H 0.0254 0.1656 0.4706 0.089 Uiso 1 1 calc R
C21 C 0.383(5) 0.127(3) 0.4436(16) 0.090(10) Uani 1 1 d .
H21A H 0.2820 0.0464 0.4369 0.135 Uiso 1 1 calc R
H21B H 0.4849 0.1000 0.4597 0.135 Uiso 1 1 calc R
H21C H 0.3743 0.1551 0.3913 0.135 Uiso 1 1 calc R
C22 C 0.727(3) 0.326(4) 0.579(2) 0.093(11) Uani 1 1 d .
H22A H 0.7991 0.4086 0.5676 0.140 Uiso 1 1 calc R
H22B H 0.7155 0.2410 0.5396 0.140 Uiso 1 1 calc R
H22C H 0.7780 0.3193 0.6353 0.140 Uiso 1 1 calc R
C23 C 0.647(3) 0.576(3) 0.6789(14) 0.085(10) Uani 1 1 d .
H23A H 0.7192 0.5462 0.7209 0.127 Uiso 1 1 calc R
H23B H 0.5896 0.6328 0.7050 0.127 Uiso 1 1 calc R
H23C H 0.7176 0.6333 0.6512 0.127 Uiso 1 1 calc R
C24 C 0.254(4) 0.529(2) 0.6103(15) 0.065(6) Uani 1 1 d .
H24A H 0.2636 0.6017 0.5786 0.097 Uiso 1 1 calc R
H24B H 0.3071 0.5742 0.6692 0.097 Uiso 1 1 calc R
H24C H 0.1337 0.4773 0.6004 0.097 Uiso 1 1 calc R

loop_
_atom_site_aniso_label
_atom_site_aniso_U_11
_atom_site_aniso_U_22
_atom_site_aniso_U_33
_atom_site_aniso_U_23
_atom_site_aniso_U_13
_atom_site_aniso_U_12
Ta1 0.0235(4) 0.0318(4) 0.0250(4) 0.0054(3) 0.0055(3) 0.0049(3)
Ta2 0.0226(4) 0.0306(4) 0.0225(4) 0.0040(3) 0.0055(3) 0.0075(3)
N1 0.020(6) 0.049(8) 0.043(8) -0.003(6) 0.015(6) 0.004(6)
B1 0.017(7) 0.073(15) 0.042(11) 0.007(10) 0.008(7) 0.008(8)
B2 0.023(7) 0.053(10) 0.009(7) 0.003(6) 0.010(6) 0.014(7)
B3 0.024(7) 0.027(7) 0.025(8) 0.001(6) 0.002(6) 0.005(6)
B4 0.033(8) 0.032(8) 0.024(8) 0.000(6) 0.012(7) 0.005(6)
B5 0.049(10) 0.012(7) 0.044(11) 0.004(7) 0.000(8) 0.006(6)
C1 0.022(7) 0.036(8) 0.036(8) 0.016(7) 0.006(6) 0.014(6)
C2 0.029(8) 0.041(9) 0.042(10) -0.002(8) -0.002(7) 0.010(7)
C3 0.030(10) 0.056(12) 0.045(11) -0.008(9) -0.011(8) -0.011(9)
C4 0.017(8) 0.050(12) 0.097(17) -0.004(11) 0.005(9) 0.004(8)
C5 0.043(9) 0.078(12) 0.030(8) 0.030(8) 0.025(7) 0.029(9)
C6 0.074(8) 0.038(7) 0.033(7) 0.024(6) 0.019(6) 0.025(6)
C7 0.049(10) 0.054(10) 0.029(8) 0.013(7) 0.013(7) 0.019(8)
C8 0.066(11) 0.035(9) 0.048(10) 0.017(7) -0.007(9) 0.035(8)
C9 0.052(10) 0.062(11) 0.023(8) 0.012(7) 0.023(7) 0.009(9)
C10 0.048(13) 0.21(4) 0.058(15) 0.069(19) 0.022(11) 0.063(19)
C11 0.34(7) 0.055(16) 0.08(2) 0.023(15) 0.05(3) 0.11(3)
C12 0.055(15) 0.12(3) 0.10(2) 0.05(2) -0.001(15) -0.024(16)
C13 0.084(18) 0.13(3) 0.082(18) 0.033(17) 0.048(15) 0.071(19)
C14 0.11(2) 0.071(17) 0.043(13) -0.014(12) -0.002(14) 0.000(16)
C15 0.032(8) 0.038(8) 0.019(7) 0.014(6) 0.004(6) 0.014(7)
C16 0.042(9) 0.029(8) 0.033(9) 0.012(7) -0.007(7) 0.012(7)
C17 0.024(8) 0.068(12) 0.057(11) 0.042(10) 0.017(8) 0.026(8)
C18 0.044(10) 0.024(8) 0.044(10) 0.016(7) -0.001(8) -0.020(7)
C19 0.035(8) 0.039(9) 0.033(8) 0.017(7) 0.010(7) 0.017(7)
C20 0.028(9) 0.074(14) 0.055(12) 0.012(10) -0.008(9) 0.002(9)
C21 0.17(3) 0.066(15) 0.059(15) 0.013(12) 0.038(17) 0.08(2)
C22 0.055(14) 0.14(3) 0.14(3) 0.12(2) 0.046(16) 0.067(17)
C23 0.078(17) 0.085(18) 0.037(12) 0.017(11) -0.011(11) -0.032(14)
C24 0.098(18) 0.054(13) 0.062(14) 0.011(10) 0.042(13) 0.042(13)

loop_
_atom_type_symbol
_atom_type_description
_atom_type_scat_dispersion_real
_atom_type_scat_dispersion_imag
_atom_type_scat_source
C C 0.0033 0.0016 'International Tables Vol C Tables 4.2.6.8 and 6.1.1.4'
H H 0.0000 0.0000 'International Tables Vol C Tables 4.2.6.8 and 6.1.1.4'
B B 0.0013 0.0007 'International Tables Vol C Tables 4.2.6.8 and 6.1.1.4'
N N 0.0061 0.0033 'International Tables Vol C Tables 4.2.6.8 and 6.1.1.4'
Ta Ta -0.7052 6.5227 'International Tables Vol C Tables 4.2.6.8 and 6.1.1.4'

loop_
_geom_angle_atom_site_label_1
_geom_angle_atom_site_label_2
_geom_angle_atom_site_label_3
_geom_angle
B5 Ta1 B3 87.3(7)
B5 Ta1 B4 48.5(7)
B3 Ta1 B4 45.4(6)
B5 Ta1 B2 104.5(6)
B3 Ta1 B2 44.3(6)
B4 Ta1 B2 83.5(6)
B5 Ta1 C8 145.1(7)
B3 Ta1 C8 123.8(7)
B4 Ta1 C8 144.4(6)
B2 Ta1 C8 109.1(5)
B5 Ta1 C7 110.6(7)
B3 Ta1 C7 150.8(6)
B4 Ta1 C7 133.3(7)
B2 Ta1 C7 140.9(6)
C8 Ta1 C7 34.5(6)
B5 Ta1 C5 113.1(7)
B3 Ta1 C5 94.3(6)
B4 Ta1 C5 89.8(6)
B2 Ta1 C5 122.0(7)
C8 Ta1 C5 55.1(6)
C7 Ta1 C5 57.9(6)
B5 Ta1 C6 93.3(6)
B3 Ta1 C6 125.0(7)
B4 Ta1 C6 98.8(7)
B2 Ta1 C6 157.5(6)
C8 Ta1 C6 57.2(6)
C7 Ta1 C6 35.2(7)
C5 Ta1 C6 36.2(7)
B5 Ta1 C9 146.9(7)
B3 Ta1 C9 95.9(6)
B4 Ta1 C9 114.8(7)
B2 Ta1 C9 100.6(6)
C8 Ta1 C9 31.7(6)
C7 Ta1 C9 56.4(6)
C5 Ta1 C9 33.9(7)
C6 Ta1 C9 58.0(7)
B5 Ta1 B1 85.7(7)
B3 Ta1 B1 84.1(7)
B4 Ta1 B1 102.2(7)
B2 Ta1 B1 46.6(7)
C8 Ta1 B1 110.6(6)
C7 Ta1 B1 118.9(7)
C5 Ta1 B1 161.1(7)
C6 Ta1 B1 150.8(7)
C9 Ta1 B1 127.4(7)
B5 Ta1 Ta2 54.0(5)
B3 Ta1 Ta2 50.6(4)
B4 Ta1 Ta2 51.5(5)
B2 Ta1 Ta2 50.4(4)
C8 Ta1 Ta2 157.8(4)
C7 Ta1 Ta2 158.2(4)
C5 Ta1 Ta2 139.1(4)
C6 Ta1 Ta2 145.0(5)
C9 Ta1 Ta2 145.2(5)
B1 Ta1 Ta2 50.6(5)
B3 Ta2 B2 44.5(6)
B3 Ta2 B1 86.5(7)
B2 Ta2 B1 48.3(7)
B3 Ta2 C16 134.7(6)
B2 Ta2 C16 146.3(6)
B1 Ta2 C16 134.8(7)
B3 Ta2 B4 45.2(6)
B2 Ta2 B4 83.9(6)
B1 Ta2 B4 105.3(7)
C16 Ta2 B4 117.1(6)
B3 Ta2 C15 147.2(6)
B2 Ta2 C15 122.5(6)
B1 Ta2 C15 102.6(7)
C16 Ta2 C15 33.5(6)
B4 Ta2 C15 150.6(6)
B3 Ta2 C17 100.1(6)
B2 Ta2 C17 120.0(7)
B1 Ta2 C17 149.7(8)
C16 Ta2 C17 35.3(6)
B4 Ta2 C17 100.0(6)
C15 Ta2 C17 57.2(6)
B3 Ta2 C19 114.8(6)
B2 Ta2 C19 91.4(6)
B1 Ta2 C19 93.0(8)
C16 Ta2 C19 56.9(6)
B4 Ta2 C19 150.2(6)
C15 Ta2 C19 34.4(6)
C17 Ta2 C19 57.3(6)
B3 Ta2 C18 90.3(6)
B2 Ta2 C18 90.2(7)
B1 Ta2 C18 117.2(8)
C16 Ta2 C18 57.6(6)
B4 Ta2 C18 115.5(7)
C15 Ta2 C18 57.4(6)
C17 Ta2 C18 34.2(7)
C19 Ta2 C18 34.8(6)
B3 Ta2 B5 83.6(6)
B2 Ta2 B5 100.7(7)
B1 Ta2 B5 84.9(9)
C16 Ta2 B5 112.9(7)
B4 Ta2 B5 46.7(7)
C15 Ta2 B5 128.2(6)
C17 Ta2 B5 125.1(7)
C19 Ta2 B5 161.4(6)
C18 Ta2 B5 156.8(8)
B3 Ta2 Ta1 50.3(5)
B2 Ta2 Ta1 51.4(5)
B1 Ta2 Ta1 54.1(6)
C16 Ta2 Ta1 162.0(4)
B4 Ta2 Ta1 51.2(4)
C15 Ta2 Ta1 155.0(4)
C17 Ta2 Ta1 147.6(4)
C19 Ta2 Ta1 140.6(4)
C18 Ta2 Ta1 137.3(4)
B5 Ta2 Ta1 49.3(5)
C1 N1 C4 109.2(15)
B2 B1 Ta2 64.9(7)
B2 B1 Ta1 63.5(9)
Ta2 B1 Ta1 75.2(6)
B3 B2 B1 121.5(14)
B3 B2 Ta2 67.7(8)
B1 B2 Ta2 66.8(8)
B3 B2 Ta1 66.5(9)
B1 B2 Ta1 69.9(10)
Ta2 B2 Ta1 78.1(6)
C1 B3 B2 119.5(13)
C1 B3 B4 116.8(13)
B2 B3 B4 123.6(13)
C1 B3 Ta1 142.4(12)
B2 B3 Ta1 69.3(9)
B4 B3 Ta1 68.6(8)
C1 B3 Ta2 138.5(12)
B2 B3 Ta2 67.8(7)
B4 B3 Ta2 68.8(8)
Ta1 B3 Ta2 79.1(5)
B3 B4 B5 118.0(13)
B3 B4 Ta1 66.0(8)
B5 B4 Ta1 64.2(9)
B3 B4 Ta2 66.1(8)
B5 B4 Ta2 69.0(8)
Ta1 B4 Ta2 77.3(6)
B4 B5 Ta1 67.3(8)
B4 B5 Ta2 64.3(8)
Ta1 B5 Ta2 76.7(5)
N1 C1 C2 105.6(14)
N1 C1 B3 124.1(14)
C2 C1 B3 130.3(14)
C1 C2 C3 107.9(16)
C1 C2 H2 126.0
C3 C2 H2 126.0
C4 C3 C2 108.1(17)
C4 C3 H3 126.0
C2 C3 H3 126.0
C3 C4 N1 109.2(16)
C3 C4 H4 125.4
N1 C4 H4 125.4
C9 C5 C6 108.2(16)
C9 C5 C10 125(2)
C6 C5 C10 126(2)
C9 C5 Ta1 74.7(11)
C6 C5 Ta1 72.4(9)
C10 C5 Ta1 126.1(14)
C7 C6 C5 103.7(15)
C7 C6 C11 130(3)
C5 C6 C11 126(3)
C7 C6 Ta1 71.3(10)
C5 C6 Ta1 71.4(9)
C11 C6 Ta1 121.7(16)
C8 C7 C6 106.7(17)
C8 C7 C12 130(2)
C6 C7 C12 124(2)
C8 C7 Ta1 72.6(12)
C6 C7 Ta1 73.5(10)
C12 C7 Ta1 120.6(15)
C9 C8 C7 113.3(18)
C9 C8 C13 125(2)
C7 C8 C13 121(2)
C9 C8 Ta1 76.8(13)
C7 C8 Ta1 73.0(12)
C13 C8 Ta1 125.8(14)
C8 C9 C5 108.1(18)
C8 C9 C14 129(2)
C5 C9 C14 123(2)
C8 C9 Ta1 71.5(12)
C5 C9 Ta1 71.4(10)
C14 C9 Ta1 123.2(15)
C5 C10 H10A 109.5
C5 C10 H10B 109.5
H10A C10 H10B 109.5
C5 C10 H10C 109.5
H10A C10 H10C 109.5
H10B C10 H10C 109.5
C6 C11 H11A 109.5
C6 C11 H11B 109.5
H11A C11 H11B 109.5
C6 C11 H11C 109.5
H11A C11 H11C 109.5
H11B C11 H11C 109.5
C7 C12 H12A 109.5
C7 C12 H12B 109.5
H12A C12 H12B 109.5
C7 C12 H12C 109.5
H12A C12 H12C 109.5
H12B C12 H12C 109.5
C8 C13 H13A 109.5
C8 C13 H13B 109.5
H13A C13 H13B 109.5
C8 C13 H13C 109.5
H13A C13 H13C 109.5
H13B C13 H13C 109.5
C9 C14 H14A 109.5
C9 C14 H14B 109.5
H14A C14 H14B 109.5
C9 C14 H14C 109.5
H14A C14 H14C 109.5
H14B C14 H14C 109.5
C16 C15 C19 109.9(14)
C16 C15 C20 125.5(16)
C19 C15 C20 124.4(16)
C16 C15 Ta2 72.7(9)
C19 C15 Ta2 74.8(9)
C20 C15 Ta2 123.7(13)
C15 C16 C17 109.0(15)
C15 C16 C21 128.9(18)
C17 C16 C21 122(2)
C15 C16 Ta2 73.8(10)
C17 C16 Ta2 74.6(10)
C21 C16 Ta2 124.4(14)
C18 C17 C16 107.0(15)
C18 C17 C22 125(2)
C16 C17 C22 127(2)
C18 C17 Ta2 74.0(10)
C16 C17 Ta2 70.1(10)
C22 C17 Ta2 126.0(13)
C17 C18 C19 107.0(14)
C17 C18 C23 126(2)
C19 C18 C23 126(2)
C17 C18 Ta2 71.8(9)
C19 C18 Ta2 71.7(9)
C23 C18 Ta2 128.7(14)
C15 C19 C18 107.1(15)
C15 C19 C24 127.4(17)
C18 C19 C24 125.3(18)
C15 C19 Ta2 70.9(9)
C18 C19 Ta2 73.4(9)
C24 C19 Ta2 124.3(14)
C15 C20 H20A 109.5
C15 C20 H20B 109.5
H20A C20 H20B 109.5
C15 C20 H20C 109.5
H20A C20 H20C 109.5
H20B C20 H20C 109.5
C16 C21 H21A 109.5
C16 C21 H21B 109.5
H21A C21 H21B 109.5
C16 C21 H21C 109.5
H21A C21 H21C 109.5
H21B C21 H21C 109.5
C17 C22 H22A 109.5
C17 C22 H22B 109.5
H22A C22 H22B 109.5
C17 C22 H22C 109.5
H22A C22 H22C 109.5
H22B C22 H22C 109.5
C18 C23 H23A 109.5
C18 C23 H23B 109.5
H23A C23 H23B 109.5
C18 C23 H23C 109.5
H23A C23 H23C 109.5
H23B C23 H23C 109.5
C19 C24 H24A 109.5
C19 C24 H24B 109.5
H24A C24 H24B 109.5
C19 C24 H24C 109.5
H24A C24 H24C 109.5
H24B C24 H24C 109.5

loop_
_geom_bond_atom_site_label_1
_geom_bond_atom_site_label_2
_geom_bond_distance
Ta1 B5 2.27(2)
Ta1 B3 2.285(18)
Ta1 B4 2.330(18)
Ta1 B2 2.33(2)
Ta1 C8 2.36(2)
Ta1 C7 2.361(19)
Ta1 C5 2.377(17)
Ta1 C6 2.390(16)
Ta1 C9 2.419(17)
Ta1 B1 2.44(2)
Ta1 Ta2 2.9171(9)
Ta2 B3 2.296(17)
Ta2 B2 2.298(15)
Ta2 B1 2.33(2)
Ta2 C16 2.332(18)
Ta2 B4 2.34(2)
Ta2 C15 2.347(14)
Ta2 C17 2.391(17)
Ta2 C19 2.397(16)
Ta2 C18 2.419(15)
Ta2 B5 2.426(17)
N1 C1 1.36(2)
N1 C4 1.39(2)
B1 B2 1.89(3)
B2 B3 1.74(2)
B3 C1 1.57(2)
B3 B4 1.78(2)
B4 B5 1.89(3)
C1 C2 1.38(2)
C2 C3 1.41(2)
C2 H2 0.9500
C3 C4 1.29(3)
C3 H3 0.9500
C4 H4 0.9500
C5 C9 1.40(3)
C5 C6 1.48(3)
C5 C10 1.52(3)
C6 C7 1.44(3)
C6 C11 1.48(3)
C7 C8 1.40(3)
C7 C12 1.53(3)
C8 C9 1.31(3)
C8 C13 1.54(3)
C9 C14 1.50(3)
C10 H10A 0.9800
C10 H10B 0.9800
C10 H10C 0.9800
C11 H11A 0.9800
C11 H11B 0.9800
C11 H11C 0.9800
C12 H12A 0.9800
C12 H12B 0.9800
C12 H12C 0.9800
C13 H13A 0.9800
C13 H13B 0.9800
C13 H13C 0.9800
C14 H14A 0.9800
C14 H14B 0.9800
C14 H14C 0.9800
C15 C16 1.35(2)
C15 C19 1.40(2)
C15 C20 1.54(2)
C16 C17 1.43(2)
C16 C21 1.57(3)
C17 C18 1.41(3)
C17 C22 1.53(3)
C18 C19 1.44(3)
C18 C23 1.48(3)
C19 C24 1.47(3)
C20 H20A 0.9800
C20 H20B 0.9800
C20 H20C 0.9800
C21 H21A 0.9800
C21 H21B 0.9800
C21 H21C 0.9800
C22 H22A 0.9800
C22 H22B 0.9800
C22 H22C 0.9800
C23 H23A 0.9800
C23 H23B 0.9800
C23 H23C 0.9800
C24 H24A 0.9800
C24 H24B 0.9800
C24 H24C 0.9800

loop_
_geom_torsion_atom_site_label_1
_geom_torsion_atom_site_label_2
_geom_torsion_atom_site_label_3
_geom_torsion_atom_site_label_4
_geom_torsion
B5 Ta1 Ta2 B3 -121.4(9)
B4 Ta1 Ta2 B3 -59.4(8)
B2 Ta1 Ta2 B3 58.5(8)
C8 Ta1 Ta2 B3 84.0(14)
C7 Ta1 Ta2 B3 -171.5(13)
C5 Ta1 Ta2 B3 -37.1(10)
C6 Ta1 Ta2 B3 -97.0(11)
C9 Ta1 Ta2 B3 18.8(11)
B1 Ta1 Ta2 B3 120.1(9)
B5 Ta1 Ta2 B2 -179.9(8)
B3 Ta1 Ta2 B2 -58.5(8)
B4 Ta1 Ta2 B2 -117.9(8)
C8 Ta1 Ta2 B2 25.5(14)
C7 Ta1 Ta2 B2 130.1(13)
C5 Ta1 Ta2 B2 -95.5(9)
C6 Ta1 Ta2 B2 -155.5(11)
C9 Ta1 Ta2 B2 -39.7(10)
B1 Ta1 Ta2 B2 61.7(9)
B5 Ta1 Ta2 B1 118.4(10)
B3 Ta1 Ta2 B1 -120.1(9)
B4 Ta1 Ta2 B1 -179.6(8)
B2 Ta1 Ta2 B1 -61.7(9)
C8 Ta1 Ta2 B1 -36.2(15)
C7 Ta1 Ta2 B1 68.4(14)
C5 Ta1 Ta2 B1 -157.2(11)
C6 Ta1 Ta2 B1 142.9(11)
C9 Ta1 Ta2 B1 -101.4(11)
B5 Ta1 Ta2 C16 -7.8(15)
B3 Ta1 Ta2 C16 113.6(15)
B4 Ta1 Ta2 C16 54.2(15)
B2 Ta1 Ta2 C16 172.1(15)
C8 Ta1 Ta2 C16 -162.4(18)
C7 Ta1 Ta2 C16 -57.8(19)
C5 Ta1 Ta2 C16 76.6(16)
C6 Ta1 Ta2 C16 16.6(17)
C9 Ta1 Ta2 C16 132.4(16)
B1 Ta1 Ta2 C16 -126.2(15)
B5 Ta1 Ta2 B4 -62.0(9)
B3 Ta1 Ta2 B4 59.4(8)
B2 Ta1 Ta2 B4 117.9(8)
C8 Ta1 Ta2 B4 143.4(14)
C7 Ta1 Ta2 B4 -112.0(13)
C5 Ta1 Ta2 B4 22.4(10)
C6 Ta1 Ta2 B4 -37.5(11)
C9 Ta1 Ta2 B4 78.2(10)
B1 Ta1 Ta2 B4 179.6(8)
B5 Ta1 Ta2 C15 95.0(11)
B3 Ta1 Ta2 C15 -143.6(11)
B4 Ta1 Ta2 C15 157.0(11)
B2 Ta1 Ta2 C15 -85.1(11)
C8 Ta1 Ta2 C15 -59.6(16)
C7 Ta1 Ta2 C15 45.0(15)
C5 Ta1 Ta2 C15 179.4(12)
C6 Ta1 Ta2 C15 119.4(13)
C9 Ta1 Ta2 C15 -124.8(13)
B1 Ta1 Ta2 C15 -23.4(11)
B5 Ta1 Ta2 C17 -93.5(12)
B3 Ta1 Ta2 C17 28.0(11)
B4 Ta1 Ta2 C17 -31.5(11)
B2 Ta1 Ta2 C17 86.4(11)
C8 Ta1 Ta2 C17 111.9(16)
C7 Ta1 Ta2 C17 -143.5(16)
C5 Ta1 Ta2 C17 -9.1(12)
C6 Ta1 Ta2 C17 -69.0(13)
C9 Ta1 Ta2 C17 46.8(13)
B1 Ta1 Ta2 C17 148.1(12)
B5 Ta1 Ta2 C19 157.2(9)
B3 Ta1 Ta2 C19 -81.3(9)
B4 Ta1 Ta2 C19 -140.8(8)
B2 Ta1 Ta2 C19 -22.8(9)
C8 Ta1 Ta2 C19 2.7(15)
C7 Ta1 Ta2 C19 107.2(14)
C5 Ta1 Ta2 C19 -118.4(10)
C6 Ta1 Ta2 C19 -178.3(10)
C9 Ta1 Ta2 C19 -62.5(11)
B1 Ta1 Ta2 C19 38.8(9)
B5 Ta1 Ta2 C18 -148.8(10)
B3 Ta1 Ta2 C18 -27.3(10)
B4 Ta1 Ta2 C18 -86.8(10)
B2 Ta1 Ta2 C18 31.2(10)
C8 Ta1 Ta2 C18 56.7(15)
C7 Ta1 Ta2 C18 161.2(14)
C5 Ta1 Ta2 C18 -64.4(11)
C6 Ta1 Ta2 C18 -124.3(12)
C9 Ta1 Ta2 C18 -8.5(12)
B1 Ta1 Ta2 C18 92.8(10)
B3 Ta1 Ta2 B5 121.4(9)
B4 Ta1 Ta2 B5 62.0(9)
B2 Ta1 Ta2 B5 179.9(8)
C8 Ta1 Ta2 B5 -154.6(15)
C7 Ta1 Ta2 B5 -50.0(14)
C5 Ta1 Ta2 B5 84.4(10)
C6 Ta1 Ta2 B5 24.5(11)
C9 Ta1 Ta2 B5 140.2(11)
B1 Ta1 Ta2 B5 -118.4(10)
B3 Ta2 B1 B2 25.5(10)
C16 Ta2 B1 B2 -133.2(9)
B4 Ta2 B1 B2 67.0(10)
C15 Ta2 B1 B2 -122.6(9)
C17 Ta2 B1 B2 -78.6(16)
C19 Ta2 B1 B2 -89.2(10)
C18 Ta2 B1 B2 -63.0(11)
B5 Ta2 B1 B2 109.3(10)
Ta1 Ta2 B1 B2 67.3(8)
B3 Ta2 B1 Ta1 -41.8(6)
B2 Ta2 B1 Ta1 -67.3(8)
C16 Ta2 B1 Ta1 159.5(6)
B4 Ta2 B1 Ta1 -0.3(6)
C15 Ta2 B1 Ta1 170.1(5)
C17 Ta2 B1 Ta1 -145.9(11)
C19 Ta2 B1 Ta1 -156.5(6)
C18 Ta2 B1 Ta1 -130.4(6)
B5 Ta2 B1 Ta1 42.0(6)
B5 Ta1 B1 B2 -114.6(9)
B3 Ta1 B1 B2 -26.8(8)
B4 Ta1 B1 B2 -68.7(8)
C8 Ta1 B1 B2 97.2(9)
C7 Ta1 B1 B2 134.2(8)
C5 Ta1 B1 B2 59(2)
C6 Ta1 B1 B2 156.3(12)
C9 Ta1 B1 B2 66.2(10)
Ta2 Ta1 B1 B2 -69.0(7)
B5 Ta1 B1 Ta2 -45.6(7)
B3 Ta1 B1 Ta2 42.2(6)
B4 Ta1 B1 Ta2 0.3(6)
B2 Ta1 B1 Ta2 69.0(7)
C8 Ta1 B1 Ta2 166.2(6)
C7 Ta1 B1 Ta2 -156.8(5)
C5 Ta1 B1 Ta2 128.4(19)
C6 Ta1 B1 Ta2 -134.7(12)
C9 Ta1 B1 Ta2 135.2(7)
Ta2 B1 B2 B3 -41.7(13)
Ta1 B1 B2 B3 43.7(13)
Ta1 B1 B2 Ta2 85.3(5)
Ta2 B1 B2 Ta1 -85.3(5)
B1 Ta2 B2 B3 142.2(14)
C16 Ta2 B2 B3 -106.4(12)
B4 Ta2 B2 B3 25.4(9)
C15 Ta2 B2 B3 -140.7(9)
C17 Ta2 B2 B3 -72.6(10)
C19 Ta2 B2 B3 -125.0(9)
C18 Ta2 B2 B3 -90.2(10)
B5 Ta2 B2 B3 69.2(9)
Ta1 Ta2 B2 B3 69.2(8)
B3 Ta2 B2 B1 -142.2(14)
C16 Ta2 B2 B1 111.4(13)
B4 Ta2 B2 B1 -116.8(11)
C15 Ta2 B2 B1 77.1(12)
C17 Ta2 B2 B1 145.2(10)
C19 Ta2 B2 B1 92.8(11)
C18 Ta2 B2 B1 127.6(11)
B5 Ta2 B2 B1 -73.0(11)
Ta1 Ta2 B2 B1 -73.0(10)
B3 Ta2 B2 Ta1 -69.2(8)
B1 Ta2 B2 Ta1 73.0(10)
C16 Ta2 B2 Ta1 -175.6(8)
B4 Ta2 B2 Ta1 -43.8(6)
C15 Ta2 B2 Ta1 150.1(5)
C17 Ta2 B2 Ta1 -141.9(5)
C19 Ta2 B2 Ta1 165.7(5)
C18 Ta2 B2 Ta1 -159.4(6)
B5 Ta2 B2 Ta1 -0.1(6)
B5 Ta1 B2 B3 -70.5(9)
B4 Ta1 B2 B3 -26.5(8)
C8 Ta1 B2 B3 119.3(9)
C7 Ta1 B2 B3 136.1(10)
C5 Ta1 B2 B3 59.2(9)
C6 Ta1 B2 B3 70.8(18)
C9 Ta1 B2 B3 87.6(9)
B1 Ta1 B2 B3 -140.0(12)
Ta2 Ta1 B2 B3 -70.6(7)
B5 Ta1 B2 B1 69.5(9)
B3 Ta1 B2 B1 140.0(12)
B4 Ta1 B2 B1 113.6(9)
C8 Ta1 B2 B1 -100.7(9)
C7 Ta1 B2 B1 -83.8(12)
C5 Ta1 B2 B1 -160.8(9)
C6 Ta1 B2 B1 -149.2(16)
C9 Ta1 B2 B1 -132.3(9)
Ta2 Ta1 B2 B1 69.4(8)
B5 Ta1 B2 Ta2 0.1(6)
B3 Ta1 B2 Ta2 70.6(7)
B4 Ta1 B2 Ta2 44.1(5)
C8 Ta1 B2 Ta2 -170.1(5)
C7 Ta1 B2 Ta2 -153.3(7)
C5 Ta1 B2 Ta2 129.8(5)
C6 Ta1 B2 Ta2 141.4(15)
C9 Ta1 B2 Ta2 158.2(6)
B1 Ta1 B2 Ta2 -69.4(8)
B1 B2 B3 C1 175.7(15)
Ta2 B2 B3 C1 134.3(15)
Ta1 B2 B3 C1 -139.3(15)
B1 B2 B3 B4 -1(2)
Ta2 B2 B3 B4 -42.3(13)
Ta1 B2 B3 B4 44.0(13)
B1 B2 B3 Ta1 -45.0(14)
Ta2 B2 B3 Ta1 -86.3(4)
B1 B2 B3 Ta2 41.3(13)
Ta1 B2 B3 Ta2 86.3(4)
B5 Ta1 B3 C1 -134.2(19)
B4 Ta1 B3 C1 -107(2)
B2 Ta1 B3 C1 112(2)
C8 Ta1 B3 C1 29(2)
C7 Ta1 B3 C1 -4(3)
C5 Ta1 B3 C1 -21.3(19)
C6 Ta1 B3 C1 -42(2)
C9 Ta1 B3 C1 12.7(19)
B1 Ta1 B3 C1 139.8(19)
Ta2 Ta1 B3 C1 -178(2)
B5 Ta1 B3 B2 113.9(8)
B4 Ta1 B3 B2 141.5(12)
C8 Ta1 B3 B2 -82.9(9)
C7 Ta1 B3 B2 -116.3(13)
C5 Ta1 B3 B2 -133.1(8)
C6 Ta1 B3 B2 -153.8(8)
C9 Ta1 B3 B2 -99.1(9)
B1 Ta1 B3 B2 28.0(9)
Ta2 Ta1 B3 B2 70.2(7)
B5 Ta1 B3 B4 -27.6(9)
B2 Ta1 B3 B4 -141.5(12)
C8 Ta1 B3 B4 135.6(9)
C7 Ta1 B3 B4 102.2(14)
C5 Ta1 B3 B4 85.4(9)
C6 Ta1 B3 B4 64.6(11)
C9 Ta1 B3 B4 119.3(9)
B1 Ta1 B3 B4 -113.5(9)
Ta2 Ta1 B3 B4 -71.3(8)
B5 Ta1 B3 Ta2 43.7(6)
B4 Ta1 B3 Ta2 71.3(8)
B2 Ta1 B3 Ta2 -70.2(7)
C8 Ta1 B3 Ta2 -153.1(5)
C7 Ta1 B3 Ta2 173.5(10)
C5 Ta1 B3 Ta2 156.7(6)
C6 Ta1 B3 Ta2 135.9(6)
C9 Ta1 B3 Ta2 -169.4(6)
B1 Ta1 B3 Ta2 -42.2(6)
B2 Ta2 B3 C1 -110.0(19)
B1 Ta2 B3 C1 -137.3(18)
C16 Ta2 B3 C1 22(2)
B4 Ta2 B3 C1 107.0(19)
C15 Ta2 B3 C1 -29(2)
C17 Ta2 B3 C1 12.9(17)
C19 Ta2 B3 C1 -45.6(18)
C18 Ta2 B3 C1 -20.0(17)
B5 Ta2 B3 C1 137.5(18)
Ta1 Ta2 B3 C1 178(2)
B1 Ta2 B3 B2 -27.3(11)
C16 Ta2 B3 B2 131.5(10)
B4 Ta2 B3 B2 -143.0(13)
C15 Ta2 B3 B2 80.6(14)
C17 Ta2 B3 B2 122.9(9)
C19 Ta2 B3 B2 64.4(10)
C18 Ta2 B3 B2 90.0(10)
B5 Ta2 B3 B2 -112.5(10)
Ta1 Ta2 B3 B2 -71.9(9)
B2 Ta2 B3 B4 143.0(13)
B1 Ta2 B3 B4 115.7(10)
C16 Ta2 B3 B4 -85.5(11)
C15 Ta2 B3 B4 -136.4(11)
C17 Ta2 B3 B4 -94.1(9)
C19 Ta2 B3 B4 -152.6(8)
C18 Ta2 B3 B4 -127.0(10)
B5 Ta2 B3 B4 30.5(10)
Ta1 Ta2 B3 B4 71.1(8)
B2 Ta2 B3 Ta1 71.9(8)
B1 Ta2 B3 Ta1 44.6(7)
C16 Ta2 B3 Ta1 -156.6(6)
B4 Ta2 B3 Ta1 -71.1(8)
C15 Ta2 B3 Ta1 152.5(8)
C17 Ta2 B3 Ta1 -165.2(6)
C19 Ta2 B3 Ta1 136.3(5)
C18 Ta2 B3 Ta1 161.9(7)
B5 Ta2 B3 Ta1 -40.6(6)
C1 B3 B4 B5 178.1(14)
B2 B3 B4 B5 -5(2)
Ta1 B3 B4 B5 39.0(12)
Ta2 B3 B4 B5 -47.2(12)
C1 B3 B4 Ta1 139.0(14)
B2 B3 B4 Ta1 -44.3(13)
Ta2 B3 B4 Ta1 -86.2(5)
C1 B3 B4 Ta2 -134.8(14)
B2 B3 B4 Ta2 42.0(13)
Ta1 B3 B4 Ta2 86.2(5)
B5 Ta1 B4 B3 141.8(12)
B2 Ta1 B4 B3 25.9(8)
C8 Ta1 B4 B3 -88.0(13)
C7 Ta1 B4 B3 -139.0(9)
C5 Ta1 B4 B3 -96.3(9)
C6 Ta1 B4 B3 -131.5(9)
C9 Ta1 B4 B3 -72.8(10)
B1 Ta1 B4 B3 68.9(9)
Ta2 Ta1 B4 B3 69.2(8)
B3 Ta1 B4 B5 -141.8(12)
B2 Ta1 B4 B5 -115.9(8)
C8 Ta1 B4 B5 130.1(11)
C7 Ta1 B4 B5 79.1(11)
C5 Ta1 B4 B5 121.8(9)
C6 Ta1 B4 B5 86.7(9)
C9 Ta1 B4 B5 145.4(9)
B1 Ta1 B4 B5 -73.0(9)
Ta2 Ta1 B4 B5 -72.6(8)
B5 Ta1 B4 Ta2 72.6(8)
B3 Ta1 B4 Ta2 -69.2(8)
B2 Ta1 B4 Ta2 -43.3(5)
C8 Ta1 B4 Ta2 -157.2(8)
C7 Ta1 B4 Ta2 151.8(6)
C5 Ta1 B4 Ta2 -165.6(6)
C6 Ta1 B4 Ta2 159.3(6)
C9 Ta1 B4 Ta2 -142.0(6)
B1 Ta1 B4 Ta2 -0.3(6)
B2 Ta2 B4 B3 -25.1(9)
B1 Ta2 B4 B3 -68.8(10)
C16 Ta2 B4 B3 127.2(9)
C15 Ta2 B4 B3 130.5(12)
C17 Ta2 B4 B3 94.4(10)
C19 Ta2 B4 B3 57.1(15)
C18 Ta2 B4 B3 62.2(10)
B5 Ta2 B4 B3 -136.1(13)
Ta1 Ta2 B4 B3 -69.1(8)
B3 Ta2 B4 B5 136.1(13)
B2 Ta2 B4 B5 111.0(10)
B1 Ta2 B4 B5 67.3(10)
C16 Ta2 B4 B5 -96.7(10)
C15 Ta2 B4 B5 -93.4(14)
C17 Ta2 B4 B5 -129.5(10)
C19 Ta2 B4 B5 -166.8(12)
C18 Ta2 B4 B5 -161.7(10)
Ta1 Ta2 B4 B5 67.0(9)
B3 Ta2 B4 Ta1 69.1(8)
B2 Ta2 B4 Ta1 44.0(6)
B1 Ta2 B4 Ta1 0.3(7)
C16 Ta2 B4 Ta1 -163.7(5)
C15 Ta2 B4 Ta1 -160.4(9)
C17 Ta2 B4 Ta1 163.5(6)
C19 Ta2 B4 Ta1 126.2(10)
C18 Ta2 B4 Ta1 131.4(6)
B5 Ta2 B4 Ta1 -67.0(9)
B3 B4 B5 Ta1 -39.7(12)
Ta2 B4 B5 Ta1 -85.6(5)
B3 B4 B5 Ta2 45.9(12)
Ta1 B4 B5 Ta2 85.6(5)
B3 Ta1 B5 B4 26.1(9)
B2 Ta1 B5 B4 67.4(9)
C8 Ta1 B5 B4 -129.0(12)
C7 Ta1 B5 B4 -130.3(9)
C5 Ta1 B5 B4 -67.5(10)
C6 Ta1 B5 B4 -98.8(9)
C9 Ta1 B5 B4 -70.7(15)
B1 Ta1 B5 B4 110.4(9)
Ta2 Ta1 B5 B4 67.4(8)
B3 Ta1 B5 Ta2 -41.3(6)
B4 Ta1 B5 Ta2 -67.4(8)
B2 Ta1 B5 Ta2 -0.1(6)
C8 Ta1 B5 Ta2 163.6(9)
C7 Ta1 B5 Ta2 162.3(5)
C5 Ta1 B5 Ta2 -134.9(6)
C6 Ta1 B5 Ta2 -166.2(7)
C9 Ta1 B5 Ta2 -138.1(10)
B1 Ta1 B5 Ta2 43.0(6)
B3 Ta2 B5 B4 -29.7(9)
B2 Ta2 B5 B4 -70.9(9)
B1 Ta2 B5 B4 -116.7(9)
C16 Ta2 B5 B4 106.4(9)
C15 Ta2 B5 B4 141.4(8)
C17 Ta2 B5 B4 68.2(11)
C19 Ta2 B5 B4 159.2(18)
C18 Ta2 B5 B4 45.9(19)
Ta1 Ta2 B5 B4 -71.0(8)
B3 Ta2 B5 Ta1 41.3(6)
B2 Ta2 B5 Ta1 0.1(6)
B1 Ta2 B5 Ta1 -45.7(7)
C16 Ta2 B5 Ta1 177.4(5)
B4 Ta2 B5 Ta1 71.0(8)
C15 Ta2 B5 Ta1 -147.7(5)
C17 Ta2 B5 Ta1 139.2(6)
C19 Ta2 B5 Ta1 -129.8(19)
C18 Ta2 B5 Ta1 116.9(15)
C4 N1 C1 C2 -1(2)
C4 N1 C1 B3 179.5(18)
B2 B3 C1 N1 -163.6(15)
B4 B3 C1 N1 13(2)
Ta1 B3 C1 N1 102(2)
Ta2 B3 C1 N1 -74(2)
B2 B3 C1 C2 17(3)
B4 B3 C1 C2 -165.9(17)
Ta1 B3 C1 C2 -77(3)
Ta2 B3 C1 C2 106(2)
N1 C1 C2 C3 1(2)
B3 C1 C2 C3 179.9(18)
C1 C2 C3 C4 0(3)
C2 C3 C4 N1 -1(3)
C1 N1 C4 C3 1(3)
B5 Ta1 C5 C9 -176.9(11)
B3 Ta1 C5 C9 94.2(12)
B4 Ta1 C5 C9 139.4(12)
B2 Ta1 C5 C9 57.2(13)
C8 Ta1 C5 C9 -34.7(11)
C7 Ta1 C5 C9 -76.2(12)
C6 Ta1 C5 C9 -115.3(15)
B1 Ta1 C5 C9 10(3)
Ta2 Ta1 C5 C9 122.0(10)
B5 Ta1 C5 C6 -61.6(12)
B3 Ta1 C5 C6 -150.6(11)
B4 Ta1 C5 C6 -105.4(11)
B2 Ta1 C5 C6 172.5(10)
C8 Ta1 C5 C6 80.5(12)
C7 Ta1 C5 C6 39.0(10)
C9 Ta1 C5 C6 115.3(15)
B1 Ta1 C5 C6 125(2)
Ta2 Ta1 C5 C6 -122.7(10)
B5 Ta1 C5 C10 60(3)
B3 Ta1 C5 C10 -29(2)
B4 Ta1 C5 C10 16(2)
B2 Ta1 C5 C10 -66(2)
C8 Ta1 C5 C10 -158(3)
C7 Ta1 C5 C10 161(3)
C6 Ta1 C5 C10 122(3)
C9 Ta1 C5 C10 -123(3)
B1 Ta1 C5 C10 -113(3)
Ta2 Ta1 C5 C10 -1(3)
C9 C5 C6 C7 2.2(18)
C10 C5 C6 C7 173.2(18)
Ta1 C5 C6 C7 -64.6(11)
C9 C5 C6 C11 -177(2)
C10 C5 C6 C11 -6(3)
Ta1 C5 C6 C11 116(2)
C9 C5 C6 Ta1 66.7(13)
C10 C5 C6 Ta1 -122.2(18)
B5 Ta1 C6 C7 -122.0(12)
B3 Ta1 C6 C7 148.9(10)
B4 Ta1 C6 C7 -170.5(11)
B2 Ta1 C6 C7 95.3(19)
C8 Ta1 C6 C7 37.9(11)
C5 Ta1 C6 C7 112.1(15)
C9 Ta1 C6 C7 75.7(11)
B1 Ta1 C6 C7 -34.9(19)
Ta2 Ta1 C6 C7 -141.6(9)
B5 Ta1 C6 C5 125.8(11)
B3 Ta1 C6 C5 36.8(13)
B4 Ta1 C6 C5 77.4(11)
B2 Ta1 C6 C5 -17(2)
C8 Ta1 C6 C5 -74.2(11)
C7 Ta1 C6 C5 -112.1(15)
C9 Ta1 C6 C5 -36.5(10)
B1 Ta1 C6 C5 -147.0(14)
Ta2 Ta1 C6 C5 106.2(10)
B5 Ta1 C6 C11 4(3)
B3 Ta1 C6 C11 -85(3)
B4 Ta1 C6 C11 -45(3)
B2 Ta1 C6 C11 -139(3)
C8 Ta1 C6 C11 164(3)
C7 Ta1 C6 C11 126(3)
C5 Ta1 C6 C11 -122(3)
C9 Ta1 C6 C11 -158(3)
B1 Ta1 C6 C11 91(3)
Ta2 Ta1 C6 C11 -16(3)
C5 C6 C7 C8 -0.9(19)
C11 C6 C7 C8 178(2)
Ta1 C6 C7 C8 -65.5(13)
C5 C6 C7 C12 -179(2)
C11 C6 C7 C12 0(3)
Ta1 C6 C7 C12 116(2)
C5 C6 C7 Ta1 64.6(10)
C11 C6 C7 Ta1 -116(2)
B5 Ta1 C7 C8 178.7(11)
B3 Ta1 C7 C8 53.8(18)
B4 Ta1 C7 C8 126.9(11)
B2 Ta1 C7 C8 -28.9(15)
C5 Ta1 C7 C8 73.8(11)
C6 Ta1 C7 C8 114.0(15)
C9 Ta1 C7 C8 33.2(11)
B1 Ta1 C7 C8 -84.6(12)
Ta2 Ta1 C7 C8 -139.8(11)
B5 Ta1 C7 C6 64.8(12)
B3 Ta1 C7 C6 -60.1(17)
B4 Ta1 C7 C6 13.0(15)
B2 Ta1 C7 C6 -142.9(11)
C8 Ta1 C7 C6 -114.0(15)
C5 Ta1 C7 C6 -40.2(11)
C9 Ta1 C7 C6 -80.7(12)
B1 Ta1 C7 C6 161.5(11)
Ta2 Ta1 C7 C6 106.3(14)
B5 Ta1 C7 C12 -55(2)
B3 Ta1 C7 C12 -180(2)
B4 Ta1 C7 C12 -107(2)
B2 Ta1 C7 C12 97(2)
C8 Ta1 C7 C12 126(3)
C5 Ta1 C7 C12 -160(2)
C6 Ta1 C7 C12 -120(3)
C9 Ta1 C7 C12 159(2)
B1 Ta1 C7 C12 42(2)
Ta2 Ta1 C7 C12 -14(3)
C6 C7 C8 C9 -1(2)
C12 C7 C8 C9 177(2)
Ta1 C7 C8 C9 -66.9(16)
C6 C7 C8 C13 -171.9(19)
C12 C7 C8 C13 6(3)
Ta1 C7 C8 C13 121.9(19)
C6 C7 C8 Ta1 66.1(12)
C12 C7 C8 Ta1 -116(2)
B5 Ta1 C8 C9 117.7(16)
B3 Ta1 C8 C9 -31.9(14)
B4 Ta1 C8 C9 27.0(17)
B2 Ta1 C8 C9 -79.1(13)
C7 Ta1 C8 C9 119.8(16)
C5 Ta1 C8 C9 37.2(12)
C6 Ta1 C8 C9 81.0(13)
B1 Ta1 C8 C9 -128.8(13)
Ta2 Ta1 C8 C9 -99.6(16)
B5 Ta1 C8 C7 -2.1(18)
B3 Ta1 C8 C7 -151.7(10)
B4 Ta1 C8 C7 -92.7(15)
B2 Ta1 C8 C7 161.1(10)
C5 Ta1 C8 C7 -82.6(12)
C6 Ta1 C8 C7 -38.8(11)
C9 Ta1 C8 C7 -119.8(16)
B1 Ta1 C8 C7 111.4(11)
Ta2 Ta1 C8 C7 140.6(11)
B5 Ta1 C8 C13 -118(2)
B3 Ta1 C8 C13 92(2)
B4 Ta1 C8 C13 151.1(19)
B2 Ta1 C8 C13 45(2)
C7 Ta1 C8 C13 -116(3)
C5 Ta1 C8 C13 161(2)
C6 Ta1 C8 C13 -155(2)
C9 Ta1 C8 C13 124(3)
B1 Ta1 C8 C13 -5(2)
Ta2 Ta1 C8 C13 24(3)
C7 C8 C9 C5 2(2)
C13 C8 C9 C5 173(2)
Ta1 C8 C9 C5 -62.4(13)
C7 C8 C9 C14 -177(2)
C13 C8 C9 C14 -7(4)
Ta1 C8 C9 C14 118(2)
C7 C8 C9 Ta1 64.6(16)
C13 C8 C9 Ta1 -125(2)
C6 C5 C9 C8 -3(2)
C10 C5 C9 C8 -174(2)
Ta1 C5 C9 C8 62.5(14)
C6 C5 C9 C14 176.8(19)
C10 C5 C9 C14 6(3)
Ta1 C5 C9 C14 -118(2)
C6 C5 C9 Ta1 -65.2(11)
C10 C5 C9 Ta1 124(2)
B5 Ta1 C9 C8 -112.0(15)
B3 Ta1 C9 C8 153.8(12)
B4 Ta1 C9 C8 -163.1(11)
B2 Ta1 C9 C8 109.2(12)
C7 Ta1 C9 C8 -36.1(11)
C5 Ta1 C9 C8 -117.3(17)
C6 Ta1 C9 C8 -78.2(13)
B1 Ta1 C9 C8 66.7(14)
Ta2 Ta1 C9 C8 139.3(9)
B5 Ta1 C9 C5 5.3(19)
B3 Ta1 C9 C5 -88.9(12)
B4 Ta1 C9 C5 -45.8(13)
B2 Ta1 C9 C5 -133.5(12)
C8 Ta1 C9 C5 117.3(17)
C7 Ta1 C9 C5 81.1(13)
C6 Ta1 C9 C5 39.0(12)
B1 Ta1 C9 C5 -176.1(11)
Ta2 Ta1 C9 C5 -103.4(13)
B5 Ta1 C9 C14 123(2)
B3 Ta1 C9 C14 28(2)
B4 Ta1 C9 C14 71(2)
B2 Ta1 C9 C14 -16(2)
C8 Ta1 C9 C14 -125(3)
C7 Ta1 C9 C14 -162(2)
C5 Ta1 C9 C14 117(2)
C6 Ta1 C9 C14 156(2)
B1 Ta1 C9 C14 -59(2)
Ta2 Ta1 C9 C14 14(3)
B3 Ta2 C15 C16 90.4(14)
B2 Ta2 C15 C16 145.5(10)
B1 Ta2 C15 C16 -166.3(11)
B4 Ta2 C15 C16 -5.3(17)
C17 Ta2 C15 C16 38.4(10)
C19 Ta2 C15 C16 117.1(14)
C18 Ta2 C15 C16 79.3(11)
B5 Ta2 C15 C16 -72.9(12)
Ta1 Ta2 C15 C16 -147.0(9)
B3 Ta2 C15 C19 -26.6(16)
B2 Ta2 C15 C19 28.5(12)
B1 Ta2 C15 C19 76.6(11)
C16 Ta2 C15 C19 -117.1(14)
B4 Ta2 C15 C19 -122.4(13)
C17 Ta2 C15 C19 -78.7(11)
C18 Ta2 C15 C19 -37.8(10)
B5 Ta2 C15 C19 170.0(10)
Ta1 Ta2 C15 C19 95.9(12)
B3 Ta2 C15 C20 -148.1(15)
B2 Ta2 C15 C20 -93.0(16)
B1 Ta2 C15 C20 -44.8(16)
C16 Ta2 C15 C20 121.5(19)
B4 Ta2 C15 C20 116.2(17)
C17 Ta2 C15 C20 159.9(17)
C19 Ta2 C15 C20 -121.4(19)
C18 Ta2 C15 C20 -159.2(18)
B5 Ta2 C15 C20 48.6(18)
Ta1 Ta2 C15 C20 -26(2)
C19 C15 C16 C17 -0.8(19)
C20 C15 C16 C17 173.8(17)
Ta2 C15 C16 C17 -66.8(12)
C19 C15 C16 C21 -173(2)
C20 C15 C16 C21 2(3)
Ta2 C15 C16 C21 121(2)
C19 C15 C16 Ta2 66.0(11)
C20 C15 C16 Ta2 -119.4(17)
B3 Ta2 C16 C15 -130.4(11)
B2 Ta2 C16 C15 -59.3(15)
B1 Ta2 C16 C15 19.1(15)
B4 Ta2 C16 C15 177.1(10)
C17 Ta2 C16 C15 -115.6(14)
C19 Ta2 C16 C15 -36.9(9)
C18 Ta2 C16 C15 -78.6(11)
B5 Ta2 C16 C15 125.4(10)
Ta1 Ta2 C16 C15 131.9(12)
B3 Ta2 C16 C17 -14.8(14)
B2 Ta2 C16 C17 56.3(15)
B1 Ta2 C16 C17 134.6(12)
B4 Ta2 C16 C17 -67.3(11)
C15 Ta2 C16 C17 115.6(14)
C19 Ta2 C16 C17 78.7(11)
C18 Ta2 C16 C17 37.0(10)
B5 Ta2 C16 C17 -119.0(11)
Ta1 Ta2 C16 C17 -112.5(14)
B3 Ta2 C16 C21 103(2)
B2 Ta2 C16 C21 174.2(18)
B1 Ta2 C16 C21 -107(2)
B4 Ta2 C16 C21 51(2)
C15 Ta2 C16 C21 -126(2)
C17 Ta2 C16 C21 118(2)
C19 Ta2 C16 C21 -163(2)
C18 Ta2 C16 C21 155(2)
B5 Ta2 C16 C21 -1(2)
Ta1 Ta2 C16 C21 5(3)
C15 C16 C17 C18 1(2)
C21 C16 C17 C18 173.4(18)
Ta2 C16 C17 C18 -65.4(12)
C15 C16 C17 C22 -172.9(18)
C21 C16 C17 C22 0(3)
Ta2 C16 C17 C22 120.7(19)
C15 C16 C17 Ta2 66.4(13)
C21 C16 C17 Ta2 -121.2(18)
B3 Ta2 C17 C18 -75.4(11)
B2 Ta2 C17 C18 -32.6(12)
B1 Ta2 C17 C18 25.1(19)
C16 Ta2 C17 C18 115.2(14)
B4 Ta2 C17 C18 -121.3(10)
C15 Ta2 C17 C18 78.9(11)
C19 Ta2 C17 C18 37.7(10)
B5 Ta2 C17 C18 -164.6(10)
Ta1 Ta2 C17 C18 -96.9(11)
B3 Ta2 C17 C16 169.4(10)
B2 Ta2 C17 C16 -147.8(10)
B1 Ta2 C17 C16 -90.2(17)
B4 Ta2 C17 C16 123.5(10)
C15 Ta2 C17 C16 -36.4(9)
C19 Ta2 C17 C16 -77.5(10)
C18 Ta2 C17 C16 -115.2(14)
B5 Ta2 C17 C16 80.2(11)
Ta1 Ta2 C17 C16 147.9(8)
B3 Ta2 C17 C22 47(2)
B2 Ta2 C17 C22 90(2)
B1 Ta2 C17 C22 147(2)
C16 Ta2 C17 C22 -122(3)
B4 Ta2 C17 C22 1(2)
C15 Ta2 C17 C22 -159(3)
C19 Ta2 C17 C22 160(3)
C18 Ta2 C17 C22 122(3)
B5 Ta2 C17 C22 -42(3)
Ta1 Ta2 C17 C22 25(3)
C16 C17 C18 C19 -0.8(19)
C22 C17 C18 C19 173.3(17)
Ta2 C17 C18 C19 -63.5(11)
C16 C17 C18 C23 -172.1(19)
C22 C17 C18 C23 2(3)
Ta2 C17 C18 C23 125.2(19)
C16 C17 C18 Ta2 62.8(12)
C22 C17 C18 Ta2 -123.2(19)
B3 Ta2 C18 C17 107.7(11)
B2 Ta2 C18 C17 152.2(11)
B1 Ta2 C18 C17 -166.1(10)
C16 Ta2 C18 C17 -38.3(10)
B4 Ta2 C18 C17 68.8(11)
C15 Ta2 C18 C17 -78.3(11)
C19 Ta2 C18 C17 -115.7(15)
B5 Ta2 C18 C17 33(2)
Ta1 Ta2 C18 C17 128.4(9)
B3 Ta2 C18 C19 -136.6(11)
B2 Ta2 C18 C19 -92.1(11)
B1 Ta2 C18 C19 -50.4(12)
C16 Ta2 C18 C19 77.3(11)
B4 Ta2 C18 C19 -175.5(10)
C15 Ta2 C18 C19 37.3(10)
C17 Ta2 C18 C19 115.7(15)
B5 Ta2 C18 C19 149.1(15)
Ta1 Ta2 C18 C19 -116.0(9)
B3 Ta2 C18 C23 -15(2)
B2 Ta2 C18 C23 30(2)
B1 Ta2 C18 C23 71(2)
C16 Ta2 C18 C23 -161(3)
B4 Ta2 C18 C23 -54(3)
C15 Ta2 C18 C23 159(3)
C17 Ta2 C18 C23 -123(3)
C19 Ta2 C18 C23 122(3)
B5 Ta2 C18 C23 -89(3)
Ta1 Ta2 C18 C23 6(3)
C16 C15 C19 C18 0.3(19)
C20 C15 C19 C18 -174.3(17)
Ta2 C15 C19 C18 65.0(11)
C16 C15 C19 C24 176.2(19)
C20 C15 C19 C24 2(3)
Ta2 C15 C19 C24 -119.1(19)
C16 C15 C19 Ta2 -64.7(12)
C20 C15 C19 Ta2 120.7(17)
C17 C18 C19 C15 0.3(19)
C23 C18 C19 C15 171.6(18)
Ta2 C18 C19 C15 -63.3(11)
C17 C18 C19 C24 -175.7(18)
C23 C18 C19 C24 -4(3)
Ta2 C18 C19 C24 120.7(19)
C17 C18 C19 Ta2 63.6(12)
C23 C18 C19 Ta2 -125(2)
B3 Ta2 C19 C15 164.5(10)
B2 Ta2 C19 C15 -156.3(10)
B1 Ta2 C19 C15 -108.0(10)
C16 Ta2 C19 C15 35.9(9)
B4 Ta2 C19 C15 123.5(13)
C17 Ta2 C19 C15 78.3(11)
C18 Ta2 C19 C15 115.3(15)
B5 Ta2 C19 C15 -25(3)
Ta1 Ta2 C19 C15 -138.6(8)
B3 Ta2 C19 C18 49.1(12)
B2 Ta2 C19 C18 88.4(11)
B1 Ta2 C19 C18 136.7(11)
C16 Ta2 C19 C18 -79.4(11)
B4 Ta2 C19 C18 8.2(18)
C15 Ta2 C19 C18 -115.3(15)
C17 Ta2 C19 C18 -37.0(11)
B5 Ta2 C19 C18 -141(2)
Ta1 Ta2 C19 C18 106.1(11)
B3 Ta2 C19 C24 -72.7(18)
B2 Ta2 C19 C24 -33.4(17)
B1 Ta2 C19 C24 14.8(18)
C16 Ta2 C19 C24 158.8(19)
B4 Ta2 C19 C24 -113.7(19)
C15 Ta2 C19 C24 123(2)
C17 Ta2 C19 C24 -159(2)
C18 Ta2 C19 C24 -122(2)
B5 Ta2 C19 C24 98(3)
Ta1 Ta2 C19 C24 -16(2)
